data_1531756
loop_
_publ_author_name
'Miura, K.'

_publ_section_title
;
 Electronic properties of ferroelectric Sr Bi2 Ta2 O9, Sr Bi2 Nb2 O9 and
 Pb Bi2 Nb2 O9
;
_journal_name_full 'Applied Physics Letters'
_journal_page_first 2967
_journal_page_last 2969
_journal_volume 80
_journal_year 2002
_chemical_formula_sum 'Bi2 Nb2 O9 Pb'
_chemical_name_systematic 'Pb Bi2 (Nb2 O9)'
_space_group_IT_number 36
_symmetry_space_group_name_Hall 'A -2 2a'
_symmetry_space_group_name_H-M 'A 21 a m'
_cell_angle_alpha 90
_cell_angle_beta 90
_cell_angle_gamma 90
_cell_formula_units_Z 4
_cell_length_a 5.496
_cell_length_b 5.496
_cell_length_c 25.55
_cell_volume 771.764
_citation_journal_id_ASTM APPLAB
_cod_data_source_file Miura_APPLAB_2002_1110.cif
_cod_data_source_block Bi2Nb2O9Pb1
_cod_original_cell_volume 771.7636
_cod_original_sg_symbol_Hall 'C 2c -2 (z,y,-x)'
_cod_original_formula_sum 'Bi2 Nb2 O9 Pb1'
_cod_database_code 1531756

loop_
_symmetry_equiv_pos_as_xyz
x,y,z
x+1/2,-y,-z
x,y,-z
x+1/2,-y,z
x,y+1/2,z+1/2
x+1/2,-y+1/2,-z+1/2
x,y+1/2,-z+1/2
x+1/2,-y+1/2,z+1/2

loop_
_atom_site_label
_atom_site_type_symbol
_atom_site_fract_x
_atom_site_fract_y
_atom_site_fract_z
_atom_site_occupancy
_atom_site_U_iso_or_equiv
O4 O-2 0.7377 0.98977 0.9309 1 0.0
Pb1 Pb+2 -0.03039 0.25824 0 1 0.0
O5 O-2 0.77588 0.97094 0.58889 1 0.0
O3 O-2 0.71276 0.99281 0.25155 1 0.0
O2 O-2 0.50389 0.67855 0.34012 1 0.0
Bi1 Bi+3 0.44498 0.77868 0.20026 1 0.0
Nb1 Nb+5 0.47756 0.7476 0.413 1 0.0
O1 O-2 0.50852 0.30289 0 1 0.0
